data_4079295
loop_
_publ_author_name
'Krylova, Valentina A.'
'Djurovich, Peter I.'
'Aronson, Jacob W.'
'Haiges, Ralf'
'Whited, Matthew T.'
'Thompson, Mark E.'

_publ_section_title
;
 Structural and Photophysical Studies of Phosphorescent Three-Coordinate
 Copper(I) Complexes Supported by an N-Heterocyclic Carbene Ligand
;
_journal_issue 22
_journal_name_full Organometallics
_journal_page_first 7983
_journal_paper_doi 10.1021/om300656v
_journal_volume 31
_journal_year 2012
_chemical_formula_moiety 'C36 H41 Cu F3 N5'
_chemical_formula_sum 'C36 H41 Cu F3 N5'
_chemical_formula_weight 664.28
_chemical_name_systematic
; 
 ? 
;
_space_group_IT_number 14
_symmetry_cell_setting monoclinic
_symmetry_space_group_name_Hall '-P 2yn'
_symmetry_space_group_name_H-M 'P 1 21/n 1'
_atom_sites_solution_hydrogens geom
_atom_sites_solution_primary direct
_atom_sites_solution_secondary difmap
_audit_creation_method SHELXL-97
_cell_angle_alpha 90.00
_cell_angle_beta 104.402(2)
_cell_angle_gamma 90.00
_cell_formula_units_Z 4
_cell_length_a 11.8209(11)
_cell_length_b 14.4304(14)
_cell_length_c 20.0438(18)
_cell_measurement_reflns_used 7208
_cell_measurement_temperature 128(2)
_cell_measurement_theta_max 27.47
_cell_measurement_theta_min 2.31
_cell_volume 3311.6(5)
_computing_cell_refinement 'Bruker SMART'
_computing_data_collection 'Bruker SMART'
_computing_data_reduction 'Bruker SAINT'
_computing_molecular_graphics 'Bruker SHELXTL'
_computing_publication_material 'Bruker SHELXTL'
_computing_structure_refinement 'SHELXL-97 (Sheldrick, 2008)'
_computing_structure_solution 'SHELXS-97 (Sheldrick, 2008)'
_diffrn_ambient_temperature 128(2)
_diffrn_measured_fraction_theta_full 0.997
_diffrn_measured_fraction_theta_max 0.978
_diffrn_measurement_device_type 'CCD area detector'
_diffrn_measurement_method 'phi and omega scans'
_diffrn_radiation_monochromator graphite
_diffrn_radiation_source 'fine-focus sealed tube'
_diffrn_radiation_type MoK\a
_diffrn_radiation_wavelength 0.71073
_diffrn_reflns_av_R_equivalents 0.0448
_diffrn_reflns_av_sigmaI/netI 0.0573
_diffrn_reflns_limit_h_max 12
_diffrn_reflns_limit_h_min -15
_diffrn_reflns_limit_k_max 18
_diffrn_reflns_limit_k_min -16
_diffrn_reflns_limit_l_max 25
_diffrn_reflns_limit_l_min -24
_diffrn_reflns_number 20207
_diffrn_reflns_theta_full 25.00
_diffrn_reflns_theta_max 27.51
_diffrn_reflns_theta_min 2.10
_exptl_absorpt_coefficient_mu 0.709
_exptl_absorpt_correction_T_max 0.7456
_exptl_absorpt_correction_T_min 0.6374
_exptl_absorpt_correction_type multi-scan
_exptl_absorpt_process_details 'Bruker SADABS'
_exptl_crystal_colour yellow
_exptl_crystal_density_diffrn 1.332
_exptl_crystal_density_method 'not measured'
_exptl_crystal_description prism
_exptl_crystal_F_000 1392
_exptl_crystal_size_max 0.22
_exptl_crystal_size_mid 0.19
_exptl_crystal_size_min 0.17
_refine_diff_density_max 1.060
_refine_diff_density_min -0.545
_refine_diff_density_rms 0.062
_refine_ls_extinction_method none
_refine_ls_goodness_of_fit_ref 1.447
_refine_ls_hydrogen_treatment constr
_refine_ls_matrix_type full
_refine_ls_number_parameters 414
_refine_ls_number_reflns 7458
_refine_ls_number_restraints 0
_refine_ls_restrained_S_all 1.447
_refine_ls_R_factor_all 0.0736
_refine_ls_R_factor_gt 0.0500
_refine_ls_shift/su_max 0.001
_refine_ls_shift/su_mean 0.000
_refine_ls_structure_factor_coef Fsqd
_refine_ls_weighting_details 'calc w=1/[\s^2^(Fo^2^)+(0.0000P)^2^+0.0000P] where P=(Fo^2^+2Fc^2^)/3'
_refine_ls_weighting_scheme calc
_refine_ls_wR_factor_gt 0.0742
_refine_ls_wR_factor_ref 0.0789
_reflns_number_gt 5528
_reflns_number_total 7458
_reflns_threshold_expression >2sigma(I)
_cod_data_source_file om300656v_si_002.cif
_cod_data_source_block vk06
_cod_depositor_comments
;
The following automatic conversions were performed:

'_symmetry_cell_setting' value 'Monoclinic' changed to 'monoclinic'
according to /home/saulius/struct/CIF-dictionaries/cif_core.dic
dictionary named 'cif_core.dic' version 2.4.2 from 2011-04-26.

Automatic conversion script
Id: cif_fix_values 1891 2012-01-12 08:04:46Z andrius 
;
_cod_original_sg_symbol_Hall -P2yn
_cod_original_sg_symbol_H-M P2(1)/n
_cod_database_code 4079295

loop_
_symmetry_equiv_pos_as_xyz
'x, y, z'
'-x+1/2, y+1/2, -z+1/2'
'-x, -y, -z'
'x-1/2, -y-1/2, z-1/2'

loop_
_atom_site_label
_atom_site_type_symbol
_atom_site_fract_x
_atom_site_fract_y
_atom_site_fract_z
_atom_site_U_iso_or_equiv
_atom_site_adp_type
_atom_site_occupancy
_atom_site_symmetry_multiplicity
_atom_site_calc_flag
_atom_site_refinement_flags
Cu1 Cu 0.50262(3) 0.94277(2) 0.828723(14) 0.03045(9) Uani 1 1 d .
N1 N 0.38126(16) 0.93660(13) 0.88804(9) 0.0273(5) Uani 1 1 d .
N2 N 0.52851(16) 1.06688(13) 0.87066(9) 0.0278(5) Uani 1 1 d .
C35 C 0.46476(19) 1.08446(16) 0.91721(11) 0.0241(5) Uani 1 1 d .
N4 N 0.66113(15) 0.82292(12) 0.77635(9) 0.0221(4) Uani 1 1 d .
N5 N 0.51007(15) 0.86057(12) 0.69782(9) 0.0228(4) Uani 1 1 d .
C1 C 0.55719(18) 0.86939(15) 0.76695(11) 0.0231(5) Uani 1 1 d .
C2 C 0.6774(2) 0.78843(15) 0.71513(11) 0.0265(5) Uani 1 1 d .
H2 H 0.7431 0.7545 0.7092 0.032 Uiso 1 1 calc R
C3 C 0.58276(19) 0.81196(15) 0.66577(12) 0.0270(6) Uani 1 1 d .
H3 H 0.5683 0.7980 0.6181 0.032 Uiso 1 1 calc R
C4 C 0.39301(19) 0.89253(16) 0.66419(11) 0.0258(5) Uani 1 1 d .
C5 C 0.3793(2) 0.97487(16) 0.62652(12) 0.0314(6) Uani 1 1 d .
C6 C 0.2653(2) 1.00201(18) 0.59525(13) 0.0434(7) Uani 1 1 d .
H6 H 0.2525 1.0575 0.5690 0.052 Uiso 1 1 calc R
C7 C 0.1709(2) 0.95015(18) 0.60162(14) 0.0465(7) Uani 1 1 d .
H7 H 0.0941 0.9698 0.5794 0.056 Uiso 1 1 calc R
C8 C 0.1872(2) 0.87015(18) 0.63992(13) 0.0409(7) Uani 1 1 d .
H8 H 0.1210 0.8356 0.6443 0.049 Uiso 1 1 calc R
C9 C 0.2986(2) 0.83854(16) 0.67247(11) 0.0285(6) Uani 1 1 d .
C10 C 0.4824(2) 1.03437(17) 0.62069(12) 0.0361(6) Uani 1 1 d .
H10 H 0.5500 0.9922 0.6219 0.043 Uiso 1 1 calc R
C11 C 0.5177(3) 1.1008(2) 0.68041(15) 0.0621(9) Uani 1 1 d .
H11A H 0.4524 1.1425 0.6808 0.093 Uiso 1 1 calc R
H11B H 0.5852 1.1372 0.6756 0.093 Uiso 1 1 calc R
H11C H 0.5383 1.0658 0.7236 0.093 Uiso 1 1 calc R
C12 C 0.4578(3) 1.0881(2) 0.55297(15) 0.0789(11) Uani 1 1 d .
H12A H 0.4056 1.1402 0.5551 0.118 Uiso 1 1 calc R
H12B H 0.4206 1.0469 0.5149 0.118 Uiso 1 1 calc R
H12C H 0.5313 1.1116 0.5454 0.118 Uiso 1 1 calc R
C13 C 0.3154(2) 0.74890(16) 0.71300(12) 0.0325(6) Uani 1 1 d .
H13 H 0.3824 0.7578 0.7542 0.039 Uiso 1 1 calc R
C14 C 0.2088(2) 0.71961(18) 0.73879(13) 0.0451(7) Uani 1 1 d .
H14A H 0.1456 0.7005 0.6996 0.068 Uiso 1 1 calc R
H14B H 0.1827 0.7719 0.7623 0.068 Uiso 1 1 calc R
H14C H 0.2302 0.6677 0.7710 0.068 Uiso 1 1 calc R
C15 C 0.3468(2) 0.66967(17) 0.67032(14) 0.0470(7) Uani 1 1 d .
H15A H 0.2849 0.6623 0.6279 0.070 Uiso 1 1 calc R
H15B H 0.3550 0.6121 0.6970 0.070 Uiso 1 1 calc R
H15C H 0.4208 0.6838 0.6587 0.070 Uiso 1 1 calc R
C16 C 0.74002(19) 0.81316(15) 0.84358(11) 0.0245(5) Uani 1 1 d .
C17 C 0.83251(19) 0.87664(15) 0.86302(12) 0.0276(6) Uani 1 1 d .
C18 C 0.9010(2) 0.87040(16) 0.93002(12) 0.0332(6) Uani 1 1 d .
H18 H 0.9648 0.9118 0.9449 0.040 Uiso 1 1 calc R
C19 C 0.8785(2) 0.80547(17) 0.97545(12) 0.0365(6) Uani 1 1 d .
H19 H 0.9248 0.8041 1.0216 0.044 Uiso 1 1 calc R
C20 C 0.7889(2) 0.74242(16) 0.95424(12) 0.0324(6) Uani 1 1 d .
H20 H 0.7752 0.6972 0.9858 0.039 Uiso 1 1 calc R
C21 C 0.7183(2) 0.74403(15) 0.88733(12) 0.0264(5) Uani 1 1 d .
C22 C 0.8601(2) 0.94647(16) 0.81289(12) 0.0309(6) Uani 1 1 d .
H22 H 0.7955 0.9444 0.7699 0.037 Uiso 1 1 calc R
C23 C 0.8673(2) 1.04497(16) 0.84097(14) 0.0499(8) Uani 1 1 d .
H23A H 0.7931 1.0612 0.8516 0.075 Uiso 1 1 calc R
H23B H 0.8825 1.0880 0.8064 0.075 Uiso 1 1 calc R
H23C H 0.9307 1.0490 0.8830 0.075 Uiso 1 1 calc R
C24 C 0.9730(2) 0.91979(18) 0.79395(13) 0.0442(7) Uani 1 1 d .
H24A H 1.0386 0.9247 0.8348 0.066 Uiso 1 1 calc R
H24B H 0.9860 0.9617 0.7581 0.066 Uiso 1 1 calc R
H24C H 0.9671 0.8559 0.7768 0.066 Uiso 1 1 calc R
C25 C 0.6245(2) 0.67101(15) 0.86359(12) 0.0303(6) Uani 1 1 d .
H25 H 0.5884 0.6816 0.8135 0.036 Uiso 1 1 calc R
C26 C 0.5279(2) 0.67882(18) 0.90156(13) 0.0442(7) Uani 1 1 d .
H26A H 0.5587 0.6610 0.9499 0.066 Uiso 1 1 calc R
H26B H 0.4633 0.6375 0.8800 0.066 Uiso 1 1 calc R
H26C H 0.4997 0.7429 0.8992 0.066 Uiso 1 1 calc R
C27 C 0.6763(2) 0.57324(16) 0.87150(14) 0.0480(7) Uani 1 1 d .
H27A H 0.7333 0.5675 0.8437 0.072 Uiso 1 1 calc R
H27B H 0.6137 0.5278 0.8559 0.072 Uiso 1 1 calc R
H27C H 0.7150 0.5619 0.9200 0.072 Uiso 1 1 calc R
C28 C 0.3073(2) 0.86870(17) 0.89466(12) 0.0320(6) Uani 1 1 d .
H28 H 0.3042 0.8148 0.8670 0.038 Uiso 1 1 calc R
C29 C 0.2357(2) 0.87268(17) 0.93924(12) 0.0339(6) Uani 1 1 d .
H29 H 0.1838 0.8233 0.9417 0.041 Uiso 1 1 calc R
C30 C 0.2410(2) 0.94995(18) 0.98007(12) 0.0333(6) Uani 1 1 d .
H30 H 0.1936 0.9542 1.0119 0.040 Uiso 1 1 calc R
C31 C 0.3154(2) 1.02082(17) 0.97448(12) 0.0308(6) Uani 1 1 d .
H31 H 0.3198 1.0747 1.0022 0.037 Uiso 1 1 calc R
C32 C 0.38436(19) 1.01304(16) 0.92785(11) 0.0256(5) Uani 1 1 d .
C33 C 0.49265(19) 1.17161(16) 0.94543(11) 0.0271(6) Uani 1 1 d .
H33 H 0.4619 1.2025 0.9789 0.032 Uiso 1 1 calc R
C34 C 0.5760(2) 1.20294(16) 0.91313(11) 0.0258(5) Uani 1 1 d .
N3 N 0.59841(16) 1.14083(13) 0.86782(9) 0.0292(5) Uani 1 1 d .
C36 C 0.6391(2) 1.29136(18) 0.92238(12) 0.0351(6) Uani 1 1 d .
F1 F 0.75653(12) 1.28135(10) 0.93838(7) 0.0469(4) Uani 1 1 d .
F2 F 0.61549(13) 1.34562(10) 0.86637(7) 0.0502(4) Uani 1 1 d .
F3 F 0.61561(13) 1.34215(10) 0.97314(8) 0.0592(5) Uani 1 1 d .

loop_
_atom_site_aniso_label
_atom_site_aniso_U_11
_atom_site_aniso_U_22
_atom_site_aniso_U_33
_atom_site_aniso_U_23
_atom_site_aniso_U_13
_atom_site_aniso_U_12
Cu1 0.03089(18) 0.03152(18) 0.02809(16) -0.00528(14) 0.00575(14) 0.00648(14)
N1 0.0256(11) 0.0290(12) 0.0263(10) -0.0006(9) 0.0047(9) 0.0033(9)
N2 0.0269(11) 0.0291(12) 0.0284(11) -0.0035(9) 0.0087(9) 0.0030(9)
C35 0.0214(13) 0.0290(14) 0.0208(12) 0.0012(10) 0.0032(10) 0.0058(10)
N4 0.0194(10) 0.0218(11) 0.0253(10) -0.0009(9) 0.0061(9) -0.0015(8)
N5 0.0209(10) 0.0226(11) 0.0256(10) -0.0020(9) 0.0069(9) -0.0007(8)
C1 0.0194(13) 0.0216(13) 0.0275(13) 0.0011(10) 0.0044(11) -0.0030(10)
C2 0.0238(13) 0.0263(13) 0.0325(13) -0.0049(11) 0.0129(11) -0.0001(10)
C3 0.0273(14) 0.0295(14) 0.0270(13) -0.0054(11) 0.0116(11) 0.0000(11)
C4 0.0223(13) 0.0286(14) 0.0253(12) -0.0075(11) 0.0038(11) 0.0020(10)
C5 0.0315(15) 0.0298(14) 0.0313(14) 0.0001(12) 0.0051(12) 0.0010(11)
C6 0.0383(17) 0.0336(16) 0.0521(17) 0.0077(14) -0.0005(14) 0.0066(13)
C7 0.0277(15) 0.0401(17) 0.0634(19) -0.0006(15) -0.0046(14) 0.0074(13)
C8 0.0261(15) 0.0400(17) 0.0527(17) -0.0076(14) 0.0024(13) -0.0040(12)
C9 0.0265(14) 0.0286(14) 0.0292(13) -0.0059(11) 0.0045(11) -0.0008(11)
C10 0.0359(16) 0.0335(15) 0.0395(15) 0.0077(13) 0.0104(13) 0.0024(12)
C11 0.061(2) 0.055(2) 0.079(2) -0.0191(18) 0.0342(19) -0.0259(16)
C12 0.067(2) 0.091(3) 0.073(2) 0.042(2) 0.005(2) -0.0170(19)
C13 0.0238(14) 0.0371(16) 0.0354(14) -0.0038(12) 0.0054(12) -0.0082(11)
C14 0.0354(16) 0.0559(19) 0.0442(16) -0.0045(14) 0.0102(14) -0.0111(14)
C15 0.0440(17) 0.0323(16) 0.067(2) -0.0013(15) 0.0180(16) -0.0028(13)
C16 0.0232(13) 0.0223(13) 0.0270(13) -0.0012(11) 0.0043(11) 0.0047(10)
C17 0.0230(13) 0.0231(13) 0.0357(14) -0.0021(11) 0.0052(11) 0.0031(10)
C18 0.0264(14) 0.0279(14) 0.0403(15) -0.0041(12) -0.0013(12) -0.0009(11)
C19 0.0371(16) 0.0363(16) 0.0306(14) -0.0015(13) -0.0020(12) 0.0075(12)
C20 0.0378(16) 0.0284(14) 0.0313(14) 0.0051(12) 0.0091(13) 0.0049(12)
C21 0.0275(14) 0.0219(13) 0.0307(13) -0.0021(11) 0.0086(12) 0.0041(10)
C22 0.0229(13) 0.0276(14) 0.0382(14) 0.0029(12) -0.0001(11) -0.0032(11)
C23 0.0547(19) 0.0299(16) 0.072(2) 0.0069(15) 0.0294(17) -0.0033(13)
C24 0.0416(17) 0.0519(19) 0.0412(16) 0.0025(14) 0.0140(14) 0.0028(14)
C25 0.0363(15) 0.0240(14) 0.0320(14) 0.0007(11) 0.0109(12) -0.0020(11)
C26 0.0430(17) 0.0399(17) 0.0541(18) -0.0082(14) 0.0202(15) -0.0094(13)
C27 0.0528(19) 0.0268(16) 0.0659(19) -0.0043(14) 0.0178(16) -0.0001(13)
C28 0.0306(15) 0.0288(14) 0.0339(14) 0.0001(12) 0.0030(12) 0.0020(11)
C29 0.0289(15) 0.0355(16) 0.0367(14) 0.0087(13) 0.0068(12) 0.0006(12)
C30 0.0268(14) 0.0428(17) 0.0315(14) 0.0057(13) 0.0096(12) 0.0075(12)
C31 0.0288(14) 0.0345(15) 0.0287(13) 0.0002(12) 0.0065(12) 0.0078(11)
C32 0.0228(13) 0.0301(14) 0.0216(12) 0.0019(11) 0.0013(11) 0.0072(11)
C33 0.0261(14) 0.0314(14) 0.0239(12) -0.0040(11) 0.0065(11) 0.0062(11)
C34 0.0257(14) 0.0256(13) 0.0248(12) -0.0026(11) 0.0038(11) 0.0017(10)
N3 0.0282(12) 0.0314(12) 0.0288(11) -0.0026(10) 0.0083(10) -0.0015(9)
C36 0.0356(16) 0.0399(16) 0.0311(14) -0.0065(13) 0.0110(13) -0.0022(13)
F1 0.0308(9) 0.0559(11) 0.0525(10) 0.0028(8) 0.0078(8) -0.0105(7)
F2 0.0585(11) 0.0350(9) 0.0535(10) 0.0077(8) 0.0072(9) -0.0053(8)
F3 0.0679(12) 0.0546(11) 0.0671(11) -0.0356(9) 0.0394(10) -0.0295(9)

loop_
_atom_type_symbol
_atom_type_description
_atom_type_scat_dispersion_real
_atom_type_scat_dispersion_imag
_atom_type_scat_source
C C 0.0033 0.0016 'International Tables Vol C Tables 4.2.6.8 and 6.1.1.4'
H H 0.0000 0.0000 'International Tables Vol C Tables 4.2.6.8 and 6.1.1.4'
N N 0.0061 0.0033 'International Tables Vol C Tables 4.2.6.8 and 6.1.1.4'
F F 0.0171 0.0103 'International Tables Vol C Tables 4.2.6.8 and 6.1.1.4'
Cu Cu 0.3201 1.2651 'International Tables Vol C Tables 4.2.6.8 and 6.1.1.4'

loop_
_geom_angle_atom_site_label_1
_geom_angle_atom_site_label_2
_geom_angle_atom_site_label_3
_geom_angle
C1 Cu1 N2 139.29(9)
C1 Cu1 N1 139.27(9)
N2 Cu1 N1 81.43(8)
C28 N1 C32 117.3(2)
C28 N1 Cu1 130.29(17)
C32 N1 Cu1 112.32(15)
N3 N2 C35 109.16(18)
N3 N2 Cu1 136.67(15)
C35 N2 Cu1 114.10(15)
N2 C35 C33 109.5(2)
N2 C35 C32 117.5(2)
C33 C35 C32 133.0(2)
C1 N4 C2 111.86(18)
C1 N4 C16 121.69(17)
C2 N4 C16 126.46(18)
C1 N5 C3 112.00(18)
C1 N5 C4 122.79(17)
C3 N5 C4 125.03(18)
N5 C1 N4 102.67(18)
N5 C1 Cu1 127.36(16)
N4 C1 Cu1 129.31(16)
C3 C2 N4 106.82(19)
C3 C2 H2 126.6
N4 C2 H2 126.6
C2 C3 N5 106.64(19)
C2 C3 H3 126.7
N5 C3 H3 126.7
C5 C4 C9 123.2(2)
C5 C4 N5 119.3(2)
C9 C4 N5 117.5(2)
C6 C5 C4 116.8(2)
C6 C5 C10 120.7(2)
C4 C5 C10 122.4(2)
C7 C6 C5 121.4(2)
C7 C6 H6 119.3
C5 C6 H6 119.3
C8 C7 C6 120.4(2)
C8 C7 H7 119.8
C6 C7 H7 119.8
C7 C8 C9 121.4(2)
C7 C8 H8 119.3
C9 C8 H8 119.3
C8 C9 C4 116.7(2)
C8 C9 C13 120.9(2)
C4 C9 C13 122.4(2)
C11 C10 C5 111.5(2)
C11 C10 C12 109.7(2)
C5 C10 C12 112.1(2)
C11 C10 H10 107.8
C5 C10 H10 107.8
C12 C10 H10 107.8
C10 C11 H11A 109.5
C10 C11 H11B 109.5
H11A C11 H11B 109.5
C10 C11 H11C 109.5
H11A C11 H11C 109.5
H11B C11 H11C 109.5
C10 C12 H12A 109.5
C10 C12 H12B 109.5
H12A C12 H12B 109.5
C10 C12 H12C 109.5
H12A C12 H12C 109.5
H12B C12 H12C 109.5
C9 C13 C15 110.9(2)
C9 C13 C14 114.0(2)
C15 C13 C14 108.5(2)
C9 C13 H13 107.7
C15 C13 H13 107.7
C14 C13 H13 107.7
C13 C14 H14A 109.5
C13 C14 H14B 109.5
H14A C14 H14B 109.5
C13 C14 H14C 109.5
H14A C14 H14C 109.5
H14B C14 H14C 109.5
C13 C15 H15A 109.5
C13 C15 H15B 109.5
H15A C15 H15B 109.5
C13 C15 H15C 109.5
H15A C15 H15C 109.5
H15B C15 H15C 109.5
C21 C16 C17 123.0(2)
C21 C16 N4 118.7(2)
C17 C16 N4 118.2(2)
C18 C17 C16 116.9(2)
C18 C17 C22 121.0(2)
C16 C17 C22 122.1(2)
C19 C18 C17 121.4(2)
C19 C18 H18 119.3
C17 C18 H18 119.3
C18 C19 C20 120.3(2)
C18 C19 H19 119.9
C20 C19 H19 119.9
C19 C20 C21 121.0(2)
C19 C20 H20 119.5
C21 C20 H20 119.5
C20 C21 C16 117.3(2)
C20 C21 C25 120.4(2)
C16 C21 C25 122.3(2)
C17 C22 C23 112.1(2)
C17 C22 C24 110.10(19)
C23 C22 C24 110.9(2)
C17 C22 H22 107.9
C23 C22 H22 107.9
C24 C22 H22 107.9
C22 C23 H23A 109.5
C22 C23 H23B 109.5
H23A C23 H23B 109.5
C22 C23 H23C 109.5
H23A C23 H23C 109.5
H23B C23 H23C 109.5
C22 C24 H24A 109.5
C22 C24 H24B 109.5
H24A C24 H24B 109.5
C22 C24 H24C 109.5
H24A C24 H24C 109.5
H24B C24 H24C 109.5
C21 C25 C26 111.80(19)
C21 C25 C27 111.4(2)
C26 C25 C27 110.24(19)
C21 C25 H25 107.7
C26 C25 H25 107.7
C27 C25 H25 107.7
C25 C26 H26A 109.5
C25 C26 H26B 109.5
H26A C26 H26B 109.5
C25 C26 H26C 109.5
H26A C26 H26C 109.5
H26B C26 H26C 109.5
C25 C27 H27A 109.5
C25 C27 H27B 109.5
H27A C27 H27B 109.5
C25 C27 H27C 109.5
H27A C27 H27C 109.5
H27B C27 H27C 109.5
N1 C28 C29 123.7(2)
N1 C28 H28 118.1
C29 C28 H28 118.1
C30 C29 C28 118.4(2)
C30 C29 H29 120.8
C28 C29 H29 120.8
C31 C30 C29 119.4(2)
C31 C30 H30 120.3
C29 C30 H30 120.3
C30 C31 C32 119.4(2)
C30 C31 H31 120.3
C32 C31 H31 120.3
N1 C32 C31 121.8(2)
N1 C32 C35 114.4(2)
C31 C32 C35 123.8(2)
C34 C33 C35 103.34(19)
C34 C33 H33 128.3
C35 C33 H33 128.3
N3 C34 C33 112.3(2)
N3 C34 C36 119.0(2)
C33 C34 C36 128.7(2)
C34 N3 N2 105.69(18)
F3 C36 F2 106.1(2)
F3 C36 F1 105.9(2)
F2 C36 F1 104.40(19)
F3 C36 C34 112.2(2)
F2 C36 C34 114.1(2)
F1 C36 C34 113.4(2)

loop_
_geom_bond_atom_site_label_1
_geom_bond_atom_site_label_2
_geom_bond_distance
Cu1 C1 1.862(2)
Cu1 N2 1.9697(19)
Cu1 N1 2.0805(18)
N1 C28 1.341(3)
N1 C32 1.357(3)
N2 N3 1.360(2)
N2 C35 1.361(2)
C35 C33 1.385(3)
C35 C32 1.453(3)
N4 C1 1.371(2)
N4 C2 1.381(2)
N4 C16 1.442(3)
N5 C1 1.365(3)
N5 C3 1.385(2)
N5 C4 1.455(3)
C2 C3 1.340(3)
C2 H2 0.9500
C3 H3 0.9500
C4 C5 1.396(3)
C4 C9 1.404(3)
C5 C6 1.394(3)
C5 C10 1.519(3)
C6 C7 1.375(3)
C6 H6 0.9500
C7 C8 1.373(3)
C7 H7 0.9500
C8 C9 1.393(3)
C8 H8 0.9500
C9 C13 1.514(3)
C10 C11 1.509(3)
C10 C12 1.527(3)
C10 H10 1.0000
C11 H11A 0.9800
C11 H11B 0.9800
C11 H11C 0.9800
C12 H12A 0.9800
C12 H12B 0.9800
C12 H12C 0.9800
C13 C15 1.528(3)
C13 C14 1.535(3)
C13 H13 1.0000
C14 H14A 0.9800
C14 H14B 0.9800
C14 H14C 0.9800
C15 H15A 0.9800
C15 H15B 0.9800
C15 H15C 0.9800
C16 C21 1.394(3)
C16 C17 1.405(3)
C17 C18 1.388(3)
C17 C22 1.515(3)
C18 C19 1.378(3)
C18 H18 0.9500
C19 C20 1.381(3)
C19 H19 0.9500
C20 C21 1.392(3)
C20 H20 0.9500
C21 C25 1.518(3)
C22 C23 1.523(3)
C22 C24 1.525(3)
C22 H22 1.0000
C23 H23A 0.9800
C23 H23B 0.9800
C23 H23C 0.9800
C24 H24A 0.9800
C24 H24B 0.9800
C24 H24C 0.9800
C25 C26 1.526(3)
C25 C27 1.530(3)
C25 H25 1.0000
C26 H26A 0.9800
C26 H26B 0.9800
C26 H26C 0.9800
C27 H27A 0.9800
C27 H27B 0.9800
C27 H27C 0.9800
C28 C29 1.377(3)
C28 H28 0.9500
C29 C30 1.375(3)
C29 H29 0.9500
C30 C31 1.372(3)
C30 H30 0.9500
C31 C32 1.389(3)
C31 H31 0.9500
C33 C34 1.383(3)
C33 H33 0.9500
C34 N3 1.348(3)
C34 C36 1.466(3)
C36 F3 1.338(2)
C36 F2 1.340(3)
C36 F1 1.352(3)
